data_2013839
loop_
_publ_author_name
'Watase, Seiji'
'Kitamura, Takayuki'
'Kanehisa, Nobuko'
'Nakamoto, Masami'
'Kai, Yasushi'
'Shozo Yanagida'

_publ_section_title
;A quadrupole--quadrupole stacking synthon in
 (2,3,5,6-tetrafluorobenzenethiolato-\k<i>S</i>)(triphenylphosphine-\k<i>P</i>)gold(I)
;
_journal_issue 3
_journal_name_full 'Acta Crystallographica Section C'
_journal_page_first m104
_journal_page_last m106
_journal_paper_doi 10.1107/S010827010400157X
_journal_volume 60
_journal_year 2004
_chemical_formula_iupac '[Au (C6 H F4 S) (C18 H15 P)]'
_chemical_formula_moiety 'C24 H16 Au F4 P S'
_chemical_formula_sum 'C24 H16 Au F4 P S'
_chemical_formula_weight 640.38
_space_group_IT_number 14
_symmetry_cell_setting monoclinic
_symmetry_space_group_name_Hall '-P 2yn'
_symmetry_space_group_name_H-M 'P 1 21/n 1'
_cell_angle_alpha 90
_cell_angle_beta 96.5790(10)
_cell_angle_gamma 90
_cell_formula_units_Z 4
_cell_length_a 8.2743(3)
_cell_length_b 11.3537(3)
_cell_length_c 23.4382(8)
_cell_measurement_reflns_used 28391
_cell_measurement_temperature 296.2
_cell_measurement_theta_max 30.5
_cell_measurement_theta_min 1.8
_cell_volume 2187.38(12)
_computing_cell_refinement PROCESS-AUTO
_computing_data_collection 'PROCESS-AUTO (Rigaku, 1998)'
_computing_data_reduction 'TEXSAN (Molecular Structure Corporation, 2000)'
_computing_molecular_graphics 'ORTEP-3 (Farrugia, 1997)'
_computing_publication_material TEXSAN
_computing_structure_refinement TEXSAN
_computing_structure_solution 'SIR92 (Altomare et al., 1994)'
_diffrn_detector_area_resol_mean 10.00
_diffrn_measured_fraction_theta_full 0.9958
_diffrn_measured_fraction_theta_max 0.9958
_diffrn_measurement_device_type 'Rigaku R-AXIS RAPID imaging-plate'
_diffrn_measurement_method \w
_diffrn_radiation_type 'Mo K\a'
_diffrn_radiation_wavelength 0.7107
_diffrn_reflns_av_R_equivalents 0.034
_diffrn_reflns_limit_h_max 10
_diffrn_reflns_limit_h_min -10
_diffrn_reflns_limit_k_max 13
_diffrn_reflns_limit_k_min -14
_diffrn_reflns_limit_l_max 30
_diffrn_reflns_limit_l_min -28
_diffrn_reflns_number 23270
_diffrn_reflns_theta_full 27.50
_diffrn_reflns_theta_max 27.50
_exptl_absorpt_coefficient_mu 6.960
_exptl_absorpt_correction_T_max 0.534
_exptl_absorpt_correction_T_min 0.297
_exptl_absorpt_correction_type multi-scan
_exptl_absorpt_process_details '(ABSCOR; Higashi, 1995)'
_exptl_crystal_colour colourless
_exptl_crystal_density_diffrn 1.944
_exptl_crystal_density_meas ?
_exptl_crystal_density_method 'not measured'
_exptl_crystal_description prism
_exptl_crystal_F_000 1224.00
_exptl_crystal_size_max 0.20
_exptl_crystal_size_mid 0.14
_exptl_crystal_size_min 0.09
_refine_diff_density_max 0.93
_refine_diff_density_min -0.98
_refine_ls_extinction_method none
_refine_ls_goodness_of_fit_ref 1.581
_refine_ls_hydrogen_treatment constr
_refine_ls_number_parameters 280
_refine_ls_number_reflns 3410
_refine_ls_R_factor_gt 0.0366
_refine_ls_shift/su_max 0.0003
_refine_ls_structure_factor_coef Fsqd
_refine_ls_weighting_details 'w = 1/[\s^2^(Fo^2^) + {0.05[Max(Fo^2^,0) + 2Fc^2^]/3}^2^]'
_refine_ls_weighting_scheme calc
_refine_ls_wR_factor_ref 0.1032
_reflns_number_gt 3410
_reflns_number_total 5018
_reflns_threshold_expression F^2^>3\s(F^2^)
_cod_data_source_file ob1163.cif
_cod_data_source_block I
_cod_depositor_comments
;
The following automatic conversions were performed:

'_exptl_crystal_density_meas' value 'not measured' was changed to '?'
- the value is perceived as not measured.

Automatic conversion script
Id: cif_fix_values 3008 2015-01-20 13:52:24Z robertas 
;
_cod_original_cell_volume 2187.40(10)
_cod_original_sg_symbol_H-M 'P 21/n'
_cod_database_code 2013839
_cod_database_fobs_code 2013839

loop_
_symmetry_equiv_pos_as_xyz
x,y,z
1/2-x,1/2+y,1/2-z
-x,-y,-z
1/2+x,1/2-y,1/2+z

loop_
_atom_site_label
_atom_site_fract_x
_atom_site_fract_y
_atom_site_fract_z
_atom_site_U_iso_or_equiv
_atom_site_adp_type
_atom_site_calc_flag
_atom_site_refinement_flags
_atom_site_occupancy
_atom_site_disorder_assembly
_atom_site_disorder_group
_atom_site_type_symbol
Au1 0.64650(4) 0.07903(2) 0.362320(10) 0.04664(9) Uani d . 1.00 . . Au
S1 0.7740(4) -0.1014(2) 0.37350(10) 0.0650(7) Uani d . 1.00 . . S
P1 0.5290(2) 0.2561(2) 0.34276(8) 0.0403(5) Uani d . 1.00 . . P
F1 0.6665(8) 0.0186(5) 0.4831(2) 0.082(2) Uani d . 1.00 . . F
F2 0.7776(9) -0.0286(6) 0.5901(3) 0.097(2) Uani d . 1.00 . . F
F3 1.1357(8) -0.3088(6) 0.5302(3) 0.095(2) Uani d . 1.00 . . F
F4 1.0328(8) -0.2613(5) 0.4204(3) 0.080(2) Uani d . 1.00 . . F
C1 0.8450(10) -0.1191(7) 0.4466(4) 0.050(2) Uani d . 1.00 . . C
C2 0.7870(10) -0.0624(7) 0.4930(4) 0.054(2) Uani d . 1.00 . . C
C3 0.8460(10) -0.0870(7) 0.5494(4) 0.061(3) Uani d . 1.00 . . C
C4 0.9620(10) -0.1685(8) 0.5640(4) 0.061(3) Uani d . 1.00 . . C
C5 1.0210(10) -0.2256(8) 0.5185(4) 0.065(3) Uani d . 1.00 . . C
C6 0.9660(10) -0.2005(7) 0.4627(4) 0.054(3) Uani d . 1.00 . . C
C7 0.4243(9) 0.3187(6) 0.3988(3) 0.039(2) Uani d . 1.00 . . C
C8 0.4710(10) 0.2876(7) 0.4557(4) 0.051(2) Uani d . 1.00 . . C
C9 0.4020(10) 0.3437(9) 0.4998(4) 0.062(3) Uani d . 1.00 . . C
C10 0.2810(10) 0.4267(8) 0.4865(4) 0.066(3) Uani d . 1.00 . . C
C11 0.2330(10) 0.4579(8) 0.4300(4) 0.062(3) Uani d . 1.00 . . C
C12 0.3030(10) 0.4027(7) 0.3865(4) 0.055(2) Uani d . 1.00 . . C
C13 0.6771(10) 0.3668(7) 0.3269(3) 0.044(2) Uani d . 1.00 . . C
C14 0.7960(10) 0.3353(8) 0.2921(4) 0.057(3) Uani d . 1.00 . . C
C15 0.9100(10) 0.4172(9) 0.2795(5) 0.069(3) Uani d . 1.00 . . C
C16 0.9100(10) 0.5286(9) 0.3015(5) 0.067(3) Uani d . 1.00 . . C
C17 0.7930(10) 0.5591(8) 0.3357(5) 0.065(3) Uani d . 1.00 . . C
C18 0.6780(10) 0.4791(7) 0.3494(4) 0.050(2) Uani d . 1.00 . . C
C19 0.3794(10) 0.2496(6) 0.2806(3) 0.042(2) Uani d . 1.00 . . C
C20 0.2540(10) 0.1667(8) 0.2808(4) 0.056(3) Uani d . 1.00 . . C
C21 0.1400(10) 0.1540(9) 0.2345(4) 0.069(3) Uani d . 1.00 . . C
C22 0.1420(10) 0.2243(9) 0.1877(4) 0.070(3) Uani d . 1.00 . . C
C23 0.2640(10) 0.3062(8) 0.1867(4) 0.065(3) Uani d . 1.00 . . C
C24 0.3820(10) 0.3187(7) 0.2324(4) 0.052(2) Uani d . 1.00 . . C
H1 1.0011 -0.1855 0.6028 0.0737 Uiso calc . 1.00 . . H
H2 0.5512 0.2281 0.4645 0.0614 Uiso calc . 1.00 . . H
H3 0.4368 0.3250 0.5388 0.0749 Uiso calc . 1.00 . . H
H4 0.2302 0.4627 0.5164 0.0794 Uiso calc . 1.00 . . H
H5 0.1533 0.5171 0.4212 0.0739 Uiso calc . 1.00 . . H
H6 0.2671 0.4221 0.3476 0.0654 Uiso calc . 1.00 . . H
H7 0.7982 0.2576 0.2771 0.0689 Uiso calc . 1.00 . . H
H8 0.9889 0.3958 0.2550 0.0832 Uiso calc . 1.00 . . H
H9 0.9903 0.5841 0.2933 0.0798 Uiso calc . 1.00 . . H
H10 0.7911 0.6371 0.3504 0.0786 Uiso calc . 1.00 . . H
H11 0.5995 0.5013 0.3741 0.0605 Uiso calc . 1.00 . . H
H12 0.2488 0.1186 0.3137 0.0672 Uiso calc . 1.00 . . H
H13 0.0585 0.0954 0.2348 0.0829 Uiso calc . 1.00 . . H
H14 0.0605 0.2169 0.1560 0.0836 Uiso calc . 1.00 . . H
H15 0.2667 0.3548 0.1539 0.0786 Uiso calc . 1.00 . . H
H16 0.4651 0.3756 0.2309 0.0623 Uiso calc . 1.00 . . H

loop_
_atom_site_aniso_label
_atom_site_aniso_U_11
_atom_site_aniso_U_22
_atom_site_aniso_U_33
_atom_site_aniso_U_12
_atom_site_aniso_U_13
_atom_site_aniso_U_23
Au1 0.0538(2) 0.0362(2) 0.0482(2) 0.00620(10) -0.00110(10) 0.00210(10)
S1 0.092(2) 0.0460(10) 0.0530(10) 0.0230(10) -0.0080(10) -0.0054(9)
P1 0.0440(10) 0.0360(9) 0.0407(10) 0.0006(8) 0.0035(8) 0.0018(7)
F1 0.104(5) 0.077(4) 0.069(4) 0.042(3) 0.028(3) 0.012(3)
F2 0.132(6) 0.092(4) 0.072(4) 0.011(4) 0.039(4) -0.002(3)
F3 0.076(4) 0.088(4) 0.114(5) 0.030(3) -0.014(4) 0.019(4)
F4 0.092(4) 0.068(3) 0.083(4) 0.030(3) 0.018(3) -0.003(3)
C1 0.059(6) 0.040(4) 0.050(5) -0.001(4) 0.009(4) 0.000(3)
C2 0.060(6) 0.040(4) 0.062(5) 0.004(4) 0.011(4) 0.001(4)
C3 0.073(7) 0.049(5) 0.061(6) -0.016(4) 0.016(5) -0.001(4)
C4 0.068(6) 0.055(5) 0.059(6) -0.013(5) -0.005(5) 0.014(4)
C5 0.054(6) 0.065(6) 0.074(7) -0.001(5) -0.003(5) 0.014(5)
C6 0.061(6) 0.040(4) 0.062(6) 0.004(4) 0.005(4) -0.002(4)
C7 0.041(4) 0.034(3) 0.043(4) 0.001(3) 0.006(3) 0.002(3)
C8 0.051(5) 0.049(4) 0.054(5) -0.010(4) 0.007(4) 0.000(4)
C9 0.073(7) 0.075(6) 0.038(5) -0.008(5) -0.001(4) -0.005(4)
C10 0.072(7) 0.067(6) 0.063(6) -0.005(5) 0.021(5) -0.017(5)
C11 0.060(6) 0.055(5) 0.072(6) 0.005(4) 0.016(5) -0.013(4)
C12 0.063(6) 0.051(4) 0.050(5) 0.015(4) 0.009(4) -0.001(4)
C13 0.040(4) 0.049(4) 0.043(4) -0.003(3) 0.001(3) 0.002(3)
C14 0.059(6) 0.050(5) 0.063(6) 0.002(4) 0.005(4) -0.004(4)
C15 0.065(6) 0.082(7) 0.064(6) -0.006(5) 0.021(5) 0.008(5)
C16 0.053(6) 0.064(5) 0.081(7) -0.013(4) -0.001(5) 0.023(5)
C17 0.062(6) 0.050(5) 0.083(7) -0.006(4) 0.002(5) 0.003(4)
C18 0.050(5) 0.052(5) 0.050(5) 0.001(4) 0.009(4) -0.003(4)
C19 0.047(5) 0.039(4) 0.039(4) 0.001(3) 0.006(3) -0.004(3)
C20 0.062(6) 0.061(5) 0.044(5) -0.014(4) 0.002(4) 0.001(4)
C21 0.077(7) 0.064(6) 0.063(6) -0.012(5) -0.006(5) 0.002(5)
C22 0.074(7) 0.065(6) 0.063(6) 0.006(5) -0.019(5) -0.011(5)
C23 0.086(7) 0.064(5) 0.044(5) 0.009(5) -0.004(5) 0.002(4)
C24 0.063(6) 0.047(4) 0.046(5) 0.001(4) 0.010(4) 0.008(3)

loop_
_atom_type_symbol
_atom_type_description
_atom_type_scat_dispersion_real
_atom_type_scat_dispersion_imag
_atom_type_scat_source
C C 0.003 0.002
;International Tables for Crystallography
(1992, Vol. C, Tables 4.2.6.8 and 6.1.1.1)
;
H H 0.000 0.000
;International Tables for Crystallography
(1992, Vol. C, Table 6.1.1.2)
;
P P 0.102 0.094
;International Tables for Crystallography
(1992, Vol. C, Tables 4.2.6.8 and 6.1.1.1)
;
S S 0.125 0.123
;International Tables for Crystallography
(1992, Vol. C, Tables 4.2.6.8 and 6.1.1.1)
;
F F 0.017 0.010
;International Tables for Crystallography
(1992, Vol. C, Tables 4.2.6.8 and 6.1.1.1)
;
Au Au -2.013 8.802
;International Tables for Crystallography
(1992, Vol. C, Tables 4.2.6.8 and 6.1.1.1)
;

loop_
_geom_angle_atom_site_label_1
_geom_angle_atom_site_label_2
_geom_angle_atom_site_label_3
_geom_angle
_geom_angle_publ_flag
S1 Au1 P1 174.46(8) yes
S1 Au1 F1 72.80(10) yes
Au1 S1 C1 108.0(3) yes
Au1 P1 C7 115.8(2) yes
Au1 P1 C13 111.8(3) yes
Au1 P1 C19 111.6(2) yes
C7 P1 C13 105.5(3) no
C7 P1 C19 105.2(3) no
C13 P1 C19 106.2(4) no
Au1 F1 C2 106.6(5) yes
Au1 F1 H2 68.8 no
C2 F1 H2 154.8 no
S1 C1 C2 127.0(7) no
S1 C1 C6 119.4(7) no
C2 C1 C6 113.6(8) no
F1 C2 C1 119.4(8) no
F1 C2 C3 118.2(8) no
C1 C2 C3 122.4(8) no
F2 C3 C2 116.6(9) no
F2 C3 C4 120.5(9) no
C2 C3 C4 122.8(9) no
C3 C4 C5 115.5(9) no
C3 C4 H1 122.3 no
C5 C4 H1 122.3 no
F3 C5 C4 118.4(9) no
F3 C5 C6 119.2(9) no
C4 C5 C6 122.4(9) no
F4 C6 C1 118.6(8) no
F4 C6 C5 118.1(8) no
C1 C6 C5 123.3(9) no
P1 C7 C8 119.6(6) no
P1 C7 C12 121.0(6) no
C8 C7 C12 119.4(7) no
C7 C8 C9 120.0(8) no
C7 C8 H2 120.0 no
C9 C8 H2 120.0 no
C8 C9 C10 119.6(8) no
C8 C9 H3 120.2 no
C10 C9 H3 120.2 no
C9 C10 C11 120.6(8) no
C9 C10 H4 119.7 no
C11 C10 H4 119.7 no
C10 C11 C12 119.8(9) no
C10 C11 H5 120.1 no
C12 C11 H5 120.1 no
C7 C12 C11 120.6(8) no
C7 C12 H6 119.7 no
C11 C12 H6 119.7 no
P1 C13 C14 118.5(6) no
P1 C13 C18 122.2(6) no
C14 C13 C18 119.3(7) no
C13 C14 C15 119.8(8) no
C13 C14 H7 120.1 no
C15 C14 H7 120.1 no
C14 C15 C16 121.0(9) no
C14 C15 H8 119.5 no
C16 C15 H8 119.5 no
C15 C16 C17 118.9(9) no
C15 C16 H9 120.5 no
C17 C16 H9 120.5 no
C16 C17 C18 121.6(9) no
C16 C17 H10 119.2 no
C13 C18 C17 119.4(8) no
C13 C18 H11 120.3 no
C17 C18 H11 120.3 no
P1 C19 C20 117.7(6) no
P1 C19 C24 124.6(6) no
C20 C19 C24 117.8(8) no
C19 C20 C21 120.8(8) no
C19 C20 H12 119.6 no
C21 C20 H12 119.6 no
C20 C21 C22 120.7(9) no
C20 C21 H13 119.7 no
C22 C21 H13 119.7 no
C21 C22 C23 119.3(9) no
C21 C22 H14 120.4 no
C23 C22 H14 120.4 no
C22 C23 C24 120.9(8) no
C22 C23 H15 119.6 no
C24 C23 H15 119.6 no
C19 C24 C23 120.5(8) no
C19 C24 H16 119.8 no
C23 C24 H16 119.8 no

loop_
_geom_bond_atom_site_label_1
_geom_bond_atom_site_label_2
_geom_bond_site_symmetry_1
_geom_bond_site_symmetry_2
_geom_bond_distance
_geom_bond_publ_flag
Au1 S1 . . 2.306(2) yes
Au1 P1 . . 2.257(2) yes
Au1 F1 . . 2.899(6) yes
S1 C1 . . 1.758(9) yes
P1 C7 . . 1.801(8) yes
P1 C13 . . 1.823(8) yes
P1 C19 . . 1.802(8) yes
F1 C2 . . 1.355(10) no
F1 H2 . . 2.581 no
F2 C3 . . 1.340(10) no
F3 C5 . . 1.350(10) no
F4 C6 . . 1.370(10) no
C1 C2 . . 1.400(10) no
C1 C6 . . 1.390(10) no
C2 C3 . . 1.390(10) no
C3 C4 . . 1.350(10) no
C4 C5 . . 1.380(10) no
C4 H1 . . 0.950 no
C5 C6 . . 1.360(10) no
C7 C8 . . 1.390(10) no
C7 C12 . . 1.390(10) no
C8 C9 . . 1.400(10) no
C8 H2 . . 0.950 no
C9 C10 . . 1.380(10) no
C9 H3 . . 0.950 no
C10 C11 . . 1.380(10) no
C10 H4 . . 0.950 no
C11 C12 . . 1.380(10) no
C11 H5 . . 0.950 no
C12 H6 . . 0.950 no
C13 C14 . . 1.390(10) no
C13 C18 . . 1.380(10) no
C14 C15 . . 1.380(10) no
C14 H7 . . 0.950 no
C15 C16 . . 1.370(10) no
C15 H8 . . 0.950 no
C16 C17 . . 1.370(10) no
C16 H9 . . 0.950 no
C17 C18 . . 1.380(10) no
C17 H10 . . 0.950 no
C18 H11 . . 0.950 no
C19 C20 . . 1.400(10) no
C19 C24 . . 1.380(10) no
C20 C21 . . 1.360(10) no
C20 H12 . . 0.950 no
C21 C22 . . 1.360(10) no
C21 H13 . . 0.950 no
C22 C23 . . 1.370(10) no
C22 H14 . . 0.950 no
C23 C24 . . 1.370(10) no
C23 H15 . . 0.950 no
C24 H16 . . 0.950 no

loop_
_geom_torsion_atom_site_label_1
_geom_torsion_atom_site_label_2
_geom_torsion_atom_site_label_3
_geom_torsion_atom_site_label_4
_geom_torsion
_geom_torsion_publ_flag
Au1 S1 C1 C2 22.7(9) yes
Au1 S1 C1 C6 -160.3(6) yes
Au1 P1 C7 C8 26.1(7) yes
Au1 P1 C7 C12 -157.3(6) yes
Au1 P1 C13 C14 42.4(7) yes
Au1 P1 C13 C18 -136.0(6) yes
Au1 P1 C19 C20 55.3(7) yes
Au1 P1 C19 C24 -123.3(7) yes
